data_2223074
loop_
_publ_author_name
'Chen, Wu'
'Xu, Di'
'Liu, Lian'
'Zeng, Qing-Fu'

_publ_section_title
;
 Bis(2-cyclohexyliminomethyl-4,6-disulfanylphenolato)zinc(II)
;
_journal_coeditor_code HB5044
_journal_issue 9
_journal_name_full 'Acta Crystallographica Section E'
_journal_page_first m1089
_journal_paper_doi 10.1107/S1600536809032048
_journal_volume 65
_journal_year 2009
_chemical_formula_iupac '[Zn (C13 H16 N1 O1 S2)2]'
_chemical_formula_moiety 'C26 H32 N2 O2 S4 Zn'
_chemical_formula_sum 'C26 H32 N2 O2 S4 Zn'
_chemical_formula_weight 598.15
_chemical_name_systematic
;
Bis(2-cyclohexyliminomethyl-4,6-disulfanylphenolato)zinc(II)
;
_space_group_IT_number 14
_symmetry_cell_setting monoclinic
_symmetry_space_group_name_Hall '-P 2ybc'
_symmetry_space_group_name_H-M 'P 1 21/c 1'
_atom_sites_solution_hydrogens geom
_atom_sites_solution_primary direct
_atom_sites_solution_secondary difmap
_audit_creation_method SHELXL-97
_cell_angle_alpha 90.00
_cell_angle_beta 91.735(15)
_cell_angle_gamma 90.00
_cell_formula_units_Z 4
_cell_length_a 15.031(4)
_cell_length_b 12.663(3)
_cell_length_c 14.182(4)
_cell_measurement_reflns_used 25
_cell_measurement_temperature 296(2)
_cell_measurement_theta_max 12
_cell_measurement_theta_min 9
_cell_volume 2698.1(12)
_computing_cell_refinement 'CAD-4 Software (Enraf--Nonius, 1989)'
_computing_data_collection 'CAD-4 Software (Enraf--Nonius, 1989)'
_computing_data_reduction 'XCAD4 (Harms & Wocadlo, 1995)'
_computing_molecular_graphics 'SHELXTL (Sheldrick, 2008)'
_computing_publication_material 'SHELXTL (Sheldrick, 2008)'
_computing_structure_refinement 'SHELXL97 (Sheldrick, 2008)'
_computing_structure_solution 'SHELXS97 (Sheldrick, 2008)'
_diffrn_ambient_temperature 296(2)
_diffrn_measured_fraction_theta_full 0.999
_diffrn_measured_fraction_theta_max 0.999
_diffrn_measurement_device_type 'Enraf--Nonius CAD-4'
_diffrn_measurement_method \w/2\q
_diffrn_radiation_monochromator graphite
_diffrn_radiation_source 'fine-focus sealed tube'
_diffrn_radiation_type MoK\a
_diffrn_radiation_wavelength 0.71073
_diffrn_reflns_av_R_equivalents 0.0268
_diffrn_reflns_av_sigmaI/netI 0.0290
_diffrn_reflns_limit_h_max 11
_diffrn_reflns_limit_h_min -17
_diffrn_reflns_limit_k_max 14
_diffrn_reflns_limit_k_min -15
_diffrn_reflns_limit_l_max 16
_diffrn_reflns_limit_l_min -16
_diffrn_reflns_number 14026
_diffrn_reflns_theta_full 25.00
_diffrn_reflns_theta_max 25.00
_diffrn_reflns_theta_min 2.10
_diffrn_standards_decay_% 1
_diffrn_standards_interval_count 200
_diffrn_standards_interval_time 120
_diffrn_standards_number 3
_exptl_absorpt_coefficient_mu 1.247
_exptl_absorpt_correction_T_max 0.789
_exptl_absorpt_correction_T_min 0.706
_exptl_absorpt_correction_type psi-scan
_exptl_absorpt_process_details '(North <i>et al.</i>,  1968)'
_exptl_crystal_colour colourless
_exptl_crystal_density_diffrn 1.473
_exptl_crystal_density_method 'not measured'
_exptl_crystal_description block
_exptl_crystal_F_000 1248
_exptl_crystal_size_max 0.30
_exptl_crystal_size_mid 0.20
_exptl_crystal_size_min 0.20
_refine_diff_density_max 0.578
_refine_diff_density_min -0.564
_refine_ls_extinction_method none
_refine_ls_goodness_of_fit_ref 1.035
_refine_ls_hydrogen_treatment constr
_refine_ls_matrix_type full
_refine_ls_number_parameters 320
_refine_ls_number_reflns 4746
_refine_ls_number_restraints 6
_refine_ls_restrained_S_all 1.045
_refine_ls_R_factor_all 0.0558
_refine_ls_R_factor_gt 0.0451
_refine_ls_shift/su_max 0.013
_refine_ls_shift/su_mean 0.000
_refine_ls_structure_factor_coef Fsqd
_refine_ls_weighting_details 'calc w=1/[\s^2^(Fo^2^)+(0.0766P)^2^+2.9389P] where P=(Fo^2^+2Fc^2^)/3'
_refine_ls_weighting_scheme calc
_refine_ls_wR_factor_gt 0.1322
_refine_ls_wR_factor_ref 0.1411
_reflns_number_gt 3839
_reflns_number_total 4746
_reflns_threshold_expression I>2\s(I)
_cod_data_source_file hb5044.cif
_cod_data_source_block I
_cod_original_cell_volume 2698.1(11)
_cod_original_sg_symbol_H-M 'P 21/c'
_cod_database_code 2223074
_cod_database_fobs_code 2223074

loop_
_symmetry_equiv_pos_as_xyz
'x, y, z'
'-x, y+1/2, -z+1/2'
'-x, -y, -z'
'x, -y-1/2, z-1/2'

loop_
_atom_site_type_symbol
_atom_site_label
_atom_site_fract_x
_atom_site_fract_y
_atom_site_fract_z
_atom_site_U_iso_or_equiv
_atom_site_adp_type
_atom_site_calc_flag
_atom_site_refinement_flags
_atom_site_occupancy
_atom_site_disorder_assembly
_atom_site_disorder_group
C C8 0.8408(2) 0.3618(3) 0.5588(2) 0.0389(8) Uani d . 1 . .
C C10 0.6332(2) 0.2572(3) 0.8300(3) 0.0393(8) Uani d . 1 . .
H H10 0.6150 0.3068 0.7800 0.047 Uiso calc R 1 . .
C C11 0.6548(2) -0.0326(3) 0.7702(2) 0.0389(8) Uani d . 1 . .
C C12 0.7190(2) -0.0464(3) 0.6999(3) 0.0399(8) Uani d . 1 . .
C C13 0.6325(2) 0.0695(3) 0.8077(3) 0.0407(8) Uani d . 1 . .
H H13 0.5907 0.0704 0.8548 0.049 Uiso calc R 1 . .
C C14 0.7450(3) 0.5405(3) 0.5026(3) 0.0465(9) Uani d . 1 . .
H H14 0.7134 0.6007 0.4845 0.056 Uiso calc R 1 . .
C C15 0.7538(2) 0.3763(3) 0.5942(2) 0.0390(8) Uani d . 1 . .
C C16 0.6116(3) -0.1202(3) 0.8080(3) 0.0457(9) Uani d . 1 . .
H H16 0.5697 -0.1103 0.8542 0.055 Uiso calc R 1 . .
C C17 0.5281(3) 0.3530(4) 0.9314(3) 0.0577(11) Uani d . 1 . .
H H17A 0.5101 0.3975 0.8786 0.069 Uiso calc R 1 . .
H H17B 0.4778 0.3459 0.9722 0.069 Uiso calc R 1 . .
C C18 0.6302(3) -0.2196(3) 0.7780(3) 0.0480(9) Uani d . 1 . .
C C19 0.8761(3) 0.4349(3) 0.4953(3) 0.0472(9) Uani d . 1 . .
H H19 0.9325 0.4239 0.4717 0.057 Uiso calc R 1 . .
C C20 0.7118(3) 0.3063(3) 0.8838(3) 0.0481(9) Uani d . 1 . .
H H20A 0.7607 0.3161 0.8416 0.058 Uiso calc R 1 . .
H H20B 0.7317 0.2591 0.9340 0.058 Uiso calc R 1 . .
C C21 0.7095(2) 0.4694(3) 0.5638(3) 0.0424(8) Uani d . 1 . .
C C22 0.5545(2) 0.2448(3) 0.8952(3) 0.0464(9) Uani d . 1 . .
H H22A 0.5046 0.2128 0.8609 0.056 Uiso calc R 1 . .
H H22B 0.5710 0.1992 0.9478 0.056 Uiso calc R 1 . .
C C23 0.6903(3) -0.2364(3) 0.7077(3) 0.0520(10) Uani d . 1 . .
H H23 0.7020 -0.3044 0.6866 0.062 Uiso calc R 1 . .
C C24 0.8283(3) 0.5214(3) 0.4682(3) 0.0501(10) Uani d . 1 . .
C C25 0.8969(2) 0.2760(3) 0.5893(3) 0.0460(9) Uani d . 1 . .
H H25 0.9546 0.2760 0.5675 0.055 Uiso calc R 1 . .
C C26 0.7325(3) -0.1511(3) 0.6696(3) 0.0497(9) Uani d . 1 . .
C C29 0.6047(3) 0.4040(4) 0.9854(3) 0.0651(12) Uani d . 1 . .
H H29A 0.6191 0.3626 1.0414 0.078 Uiso calc R 1 . .
H H29B 0.5872 0.4740 1.0056 0.078 Uiso calc R 1 . .
C C31 0.9466(3) 0.1246(3) 0.6765(4) 0.0587(11) Uani d . 1 . .
H H31 0.9164 0.0617 0.6999 0.070 Uiso calc R 1 . .
C C32 0.6862(3) 0.4125(3) 0.9258(3) 0.0644(12) Uani d . 1 . .
H H32A 0.7356 0.4393 0.9643 0.077 Uiso calc R 1 . .
H H32B 0.6745 0.4626 0.8751 0.077 Uiso calc R 1 . .
C C33 0.9997(4) 0.1702(4) 0.7576(4) 0.0823(16) Uani d . 1 . .
H H33A 0.9601 0.1895 0.8075 0.099 Uiso calc R 1 . .
H H33B 1.0298 0.2337 0.7372 0.099 Uiso calc R 1 . .
C C34 1.1256(3) 0.0495(5) 0.7212(4) 0.0892(17) Uani d . 1 . .
H H34A 1.1637 -0.0058 0.7471 0.107 Uiso calc R 1 . .
H H34B 1.1634 0.1060 0.6994 0.107 Uiso calc R 1 . .
C C35 1.0070(4) 0.0888(6) 0.6008(4) 0.107(2) Uani d U 1 . .
H H35A 1.0392 0.1489 0.5767 0.129 Uiso calc R 1 . .
H H35B 0.9720 0.0583 0.5491 0.129 Uiso calc R 1 . .
C C36 1.0692(4) 0.0900(5) 0.7957(4) 0.102(2) Uani d . 1 . .
H H36A 1.1064 0.1237 0.8440 0.122 Uiso calc R 1 . .
H H36B 1.0387 0.0315 0.8247 0.122 Uiso calc R 1 . .
C C37 1.0730(5) 0.0069(6) 0.6402(5) 0.124(3) Uani d . 1 . .
H H37A 1.0407 -0.0552 0.6600 0.149 Uiso calc R 1 . .
H H37B 1.1128 -0.0143 0.5911 0.149 Uiso calc R 1 . .
N N1 0.66375(19) 0.1590(2) 0.7834(2) 0.0378(6) Uani d . 1 . .
N N2 0.87612(19) 0.1999(2) 0.6432(2) 0.0453(7) Uani d . 1 . .
O O1 0.71582(17) 0.31273(19) 0.65115(19) 0.0460(6) Uani d . 1 . .
O O2 0.76509(17) 0.02931(19) 0.66432(19) 0.0481(6) Uani d . 1 . .
S S1 0.57697(10) -0.32763(9) 0.82770(9) 0.0706(4) Uani d . 1 . .
H H1 0.6038 -0.3393 0.9076 0.106 Uiso calc R 1 . .
S S2 0.80792(11) -0.17094(9) 0.58054(12) 0.0845(5) Uani d . 1 . .
H H2 0.7681 -0.1853 0.5070 0.127 Uiso calc R 1 . .
S S3 0.87207(8) 0.61165(11) 0.38901(9) 0.0714(4) Uani d . 1 . .
H H3 0.8813 0.5694 0.3142 0.107 Uiso calc R 1 . .
S S4 0.60444(7) 0.49280(9) 0.60717(10) 0.0643(3) Uani d . 1 . .
H H4 0.5842 0.4215 0.6580 0.096 Uiso calc R 1 . .
Zn Zn1 0.75466(3) 0.17547(3) 0.68717(3) 0.04322(17) Uani d . 1 . .

loop_
_atom_site_aniso_label
_atom_site_aniso_U_11
_atom_site_aniso_U_22
_atom_site_aniso_U_33
_atom_site_aniso_U_12
_atom_site_aniso_U_13
_atom_site_aniso_U_23
C8 0.0371(19) 0.0402(19) 0.0397(18) -0.0044(15) 0.0040(14) -0.0043(15)
C10 0.0411(19) 0.0360(18) 0.0413(18) 0.0088(15) 0.0077(15) -0.0006(15)
C11 0.0378(18) 0.0349(18) 0.0438(19) -0.0001(14) -0.0010(15) 0.0021(15)
C12 0.0380(18) 0.0345(18) 0.047(2) -0.0001(14) 0.0005(15) -0.0001(15)
C13 0.0380(19) 0.042(2) 0.0429(19) 0.0027(15) 0.0079(15) 0.0031(15)
C14 0.050(2) 0.042(2) 0.048(2) -0.0052(16) -0.0065(17) 0.0066(17)
C15 0.043(2) 0.0346(18) 0.0392(18) -0.0041(15) 0.0018(15) -0.0030(15)
C16 0.044(2) 0.045(2) 0.049(2) -0.0040(16) 0.0066(16) 0.0029(17)
C17 0.053(2) 0.062(3) 0.059(3) 0.018(2) 0.014(2) -0.006(2)
C18 0.053(2) 0.038(2) 0.053(2) -0.0064(17) 0.0002(18) 0.0067(17)
C19 0.043(2) 0.052(2) 0.046(2) -0.0131(17) 0.0055(16) 0.0000(17)
C20 0.045(2) 0.043(2) 0.056(2) 0.0041(16) 0.0034(17) -0.0026(18)
C21 0.044(2) 0.0377(19) 0.046(2) 0.0011(15) 0.0013(16) -0.0031(16)
C22 0.040(2) 0.050(2) 0.050(2) 0.0032(16) 0.0093(16) -0.0022(17)
C23 0.059(2) 0.032(2) 0.064(3) -0.0017(17) 0.001(2) -0.0028(18)
C24 0.054(2) 0.052(2) 0.043(2) -0.0160(18) -0.0063(17) 0.0120(18)
C25 0.0343(19) 0.043(2) 0.061(2) -0.0053(16) 0.0097(16) -0.0027(18)
C26 0.048(2) 0.043(2) 0.058(2) 0.0019(17) 0.0101(18) -0.0048(18)
C29 0.071(3) 0.063(3) 0.061(3) 0.012(2) 0.008(2) -0.021(2)
C31 0.034(2) 0.041(2) 0.101(3) 0.0021(16) 0.004(2) 0.009(2)
C32 0.073(3) 0.051(3) 0.070(3) 0.001(2) 0.006(2) -0.017(2)
C33 0.106(4) 0.085(4) 0.055(3) 0.034(3) -0.006(3) 0.004(3)
C34 0.057(3) 0.110(5) 0.100(4) 0.027(3) -0.007(3) 0.025(4)
C35 0.106(4) 0.138(5) 0.077(3) 0.078(4) -0.021(3) -0.032(3)
C36 0.123(5) 0.110(5) 0.070(4) 0.041(4) -0.025(3) 0.015(3)
C37 0.107(5) 0.155(7) 0.108(5) 0.093(5) -0.032(4) -0.044(5)
N1 0.0361(15) 0.0359(16) 0.0417(16) 0.0047(12) 0.0059(12) -0.0004(13)
N2 0.0348(16) 0.0352(16) 0.066(2) 0.0015(12) 0.0069(14) -0.0013(15)
O1 0.0450(14) 0.0365(13) 0.0574(16) 0.0053(11) 0.0188(12) 0.0088(12)
O2 0.0472(14) 0.0342(13) 0.0639(16) -0.0003(11) 0.0191(12) -0.0018(12)
S1 0.0982(10) 0.0420(6) 0.0725(8) -0.0164(6) 0.0176(7) 0.0121(5)
S2 0.1057(11) 0.0464(7) 0.1048(11) 0.0007(6) 0.0616(9) -0.0149(6)
S3 0.0696(8) 0.0765(8) 0.0678(7) -0.0230(6) -0.0010(6) 0.0353(6)
S4 0.0503(6) 0.0478(6) 0.0960(9) 0.0140(5) 0.0214(6) 0.0098(6)
Zn1 0.0413(3) 0.0359(3) 0.0531(3) 0.00146(17) 0.01108(19) 0.00153(18)

loop_
_atom_type_symbol
_atom_type_description
_atom_type_scat_dispersion_real
_atom_type_scat_dispersion_imag
_atom_type_scat_source
C C 0.0033 0.0016 'International Tables Vol C Tables 4.2.6.8 and 6.1.1.4'
H H 0.0000 0.0000 'International Tables Vol C Tables 4.2.6.8 and 6.1.1.4'
N N 0.0061 0.0033 'International Tables Vol C Tables 4.2.6.8 and 6.1.1.4'
O O 0.0106 0.0060 'International Tables Vol C Tables 4.2.6.8 and 6.1.1.4'
S S 0.1246 0.1234 'International Tables Vol C Tables 4.2.6.8 and 6.1.1.4'
Zn Zn 0.2839 1.4301 'International Tables Vol C Tables 4.2.6.8 and 6.1.1.4'

loop_
_geom_angle_atom_site_label_1
_geom_angle_atom_site_label_2
_geom_angle_atom_site_label_3
_geom_angle_site_symmetry_1
_geom_angle_site_symmetry_3
_geom_angle
_geom_angle_publ_flag
C19 C8 C15 . . 120.5(3) ?
C19 C8 C25 . . 117.5(3) ?
C15 C8 C25 . . 121.9(3) ?
N1 C10 C20 . . 108.7(3) ?
N1 C10 C22 . . 115.9(3) ?
C20 C10 C22 . . 110.0(3) ?
N1 C10 H10 . . 107.3 ?
C20 C10 H10 . . 107.3 ?
C22 C10 H10 . . 107.3 ?
C16 C11 C12 . . 120.3(3) ?
C16 C11 C13 . . 117.0(3) ?
C12 C11 C13 . . 122.7(3) ?
O2 C12 C26 . . 119.6(3) ?
O2 C12 C11 . . 124.5(3) ?
C26 C12 C11 . . 115.9(3) ?
N1 C13 C11 . . 127.1(3) ?
N1 C13 H13 . . 116.4 ?
C11 C13 H13 . . 116.4 ?
C21 C14 C24 . . 118.9(4) ?
C21 C14 H14 . . 120.5 ?
C24 C14 H14 . . 120.5 ?
O1 C15 C21 . . 119.9(3) ?
O1 C15 C8 . . 124.7(3) ?
C21 C15 C8 . . 115.4(3) ?
C18 C16 C11 . . 120.7(3) ?
C18 C16 H16 . . 119.7 ?
C11 C16 H16 . . 119.7 ?
C29 C17 C22 . . 110.8(3) ?
C29 C17 H17A . . 109.5 ?
C22 C17 H17A . . 109.5 ?
C29 C17 H17B . . 109.5 ?
C22 C17 H17B . . 109.5 ?
H17A C17 H17B . . 108.1 ?
C16 C18 C23 . . 120.9(4) ?
C16 C18 S1 . . 119.9(3) ?
C23 C18 S1 . . 119.2(3) ?
C24 C19 C8 . . 120.3(4) ?
C24 C19 H19 . . 119.9 ?
C8 C19 H19 . . 119.9 ?
C10 C20 C32 . . 110.8(3) ?
C10 C20 H20A . . 109.5 ?
C32 C20 H20A . . 109.5 ?
C10 C20 H20B . . 109.5 ?
C32 C20 H20B . . 109.5 ?
H20A C20 H20B . . 108.1 ?
C14 C21 C15 . . 123.5(3) ?
C14 C21 S4 . . 119.2(3) ?
C15 C21 S4 . . 117.3(3) ?
C17 C22 C10 . . 109.0(3) ?
C17 C22 H22A . . 109.9 ?
C10 C22 H22A . . 109.9 ?
C17 C22 H22B . . 109.9 ?
C10 C22 H22B . . 109.9 ?
H22A C22 H22B . . 108.3 ?
C26 C23 C18 . . 118.9(4) ?
C26 C23 H23 . . 120.5 ?
C18 C23 H23 . . 120.5 ?
C19 C24 C14 . . 121.3(4) ?
C19 C24 S3 . . 120.2(3) ?
C14 C24 S3 . . 118.5(3) ?
N2 C25 C8 . . 127.0(3) ?
N2 C25 H25 . . 116.5 ?
C8 C25 H25 . . 116.5 ?
C23 C26 C12 . . 123.2(4) ?
C23 C26 S2 . . 119.4(3) ?
C12 C26 S2 . . 117.4(3) ?
C17 C29 C32 . . 111.4(4) ?
C17 C29 H29A . . 109.4 ?
C32 C29 H29A . . 109.4 ?
C17 C29 H29B . . 109.4 ?
C32 C29 H29B . . 109.4 ?
H29A C29 H29B . . 108.0 ?
N2 C31 C33 . . 110.7(4) ?
N2 C31 C35 . . 114.0(4) ?
C33 C31 C35 . . 110.3(4) ?
N2 C31 H31 . . 107.2 ?
C33 C31 H31 . . 107.2 ?
C35 C31 H31 . . 107.2 ?
C29 C32 C20 . . 111.9(4) ?
C29 C32 H32A . . 109.2 ?
C20 C32 H32A . . 109.2 ?
C29 C32 H32B . . 109.2 ?
C20 C32 H32B . . 109.2 ?
H32A C32 H32B . . 107.9 ?
C31 C33 C36 . . 110.8(4) ?
C31 C33 H33A . . 109.5 ?
C36 C33 H33A . . 109.5 ?
C31 C33 H33B . . 109.5 ?
C36 C33 H33B . . 109.5 ?
H33A C33 H33B . . 108.1 ?
C36 C34 C37 . . 112.4(5) ?
C36 C34 H34A . . 109.1 ?
C37 C34 H34A . . 109.1 ?
C36 C34 H34B . . 109.1 ?
C37 C34 H34B . . 109.1 ?
H34A C34 H34B . . 107.9 ?
C31 C35 C37 . . 110.1(5) ?
C31 C35 H35A . . 109.6 ?
C37 C35 H35A . . 109.6 ?
C31 C35 H35B . . 109.6 ?
C37 C35 H35B . . 109.6 ?
H35A C35 H35B . . 108.2 ?
C34 C36 C33 . . 112.2(4) ?
C34 C36 H36A . . 109.2 ?
C33 C36 H36A . . 109.2 ?
C34 C36 H36B . . 109.2 ?
C33 C36 H36B . . 109.2 ?
H36A C36 H36B . . 107.9 ?
C34 C37 C35 . . 111.2(5) ?
C34 C37 H37A . . 109.4 ?
C35 C37 H37A . . 109.4 ?
C34 C37 H37B . . 109.4 ?
C35 C37 H37B . . 109.4 ?
H37A C37 H37B . . 108.0 ?
C13 N1 C10 . . 120.0(3) ?
C13 N1 Zn1 . . 123.3(2) ?
C10 N1 Zn1 . . 116.7(2) ?
C25 N2 C31 . . 119.3(3) ?
C25 N2 Zn1 . . 123.6(3) ?
C31 N2 Zn1 . . 117.1(2) ?
C15 O1 Zn1 . . 127.1(2) ?
C12 O2 Zn1 . . 127.7(2) ?
C18 S1 H1 . . 109.5 ?
C26 S2 H2 . . 109.5 ?
C24 S3 H3 . . 109.5 ?
C21 S4 H4 . . 109.5 ?
O2 Zn1 O1 . . 151.46(13) y
O2 Zn1 N1 . . 94.46(11) y
O1 Zn1 N1 . . 93.98(11) y
O2 Zn1 N2 . . 90.96(12) y
O1 Zn1 N2 . . 92.96(12) y
N1 Zn1 N2 . . 154.63(14) y

loop_
_geom_bond_atom_site_label_1
_geom_bond_atom_site_label_2
_geom_bond_site_symmetry_2
_geom_bond_distance
_geom_bond_publ_flag
C8 C19 . 1.408(5) ?
C8 C15 . 1.426(5) ?
C8 C25 . 1.434(5) ?
C10 N1 . 1.488(4) ?
C10 C20 . 1.520(5) ?
C10 C22 . 1.532(5) ?
C10 H10 . 0.9800 ?
C11 C16 . 1.400(5) ?
C11 C12 . 1.419(5) ?
C11 C13 . 1.441(5) ?
C12 O2 . 1.295(4) ?
C12 C26 . 1.410(5) ?
C13 N1 . 1.278(4) ?
C13 H13 . 0.9300 ?
C14 C21 . 1.370(5) ?
C14 C24 . 1.379(6) ?
C14 H14 . 0.9300 ?
C15 O1 . 1.286(4) ?
C15 C21 . 1.415(5) ?
C16 C18 . 1.361(5) ?
C16 H16 . 0.9300 ?
C17 C29 . 1.509(6) ?
C17 C22 . 1.519(5) ?
C17 H17A . 0.9700 ?
C17 H17B . 0.9700 ?
C18 C23 . 1.382(6) ?
C18 S1 . 1.745(4) ?
C19 C24 . 1.359(6) ?
C19 H19 . 0.9300 ?
C20 C32 . 1.525(5) ?
C20 H20A . 0.9700 ?
C20 H20B . 0.9700 ?
C21 S4 . 1.737(4) ?
C22 H22A . 0.9700 ?
C22 H22B . 0.9700 ?
C23 C26 . 1.371(6) ?
C23 H23 . 0.9300 ?
C24 S3 . 1.745(4) ?
C25 N2 . 1.275(5) ?
C25 H25 . 0.9300 ?
C26 S2 . 1.741(4) ?
C29 C32 . 1.513(6) ?
C29 H29A . 0.9700 ?
C29 H29B . 0.9700 ?
C31 N2 . 1.491(5) ?
C31 C33 . 1.496(7) ?
C31 C35 . 1.497(7) ?
C31 H31 . 0.9800 ?
C32 H32A . 0.9700 ?
C32 H32B . 0.9700 ?
C33 C36 . 1.542(7) ?
C33 H33A . 0.9700 ?
C33 H33B . 0.9700 ?
C34 C36 . 1.467(8) ?
C34 C37 . 1.476(9) ?
C34 H34A . 0.9700 ?
C34 H34B . 0.9700 ?
C35 C37 . 1.530(7) ?
C35 H35A . 0.9700 ?
C35 H35B . 0.9700 ?
C36 H36A . 0.9700 ?
C36 H36B . 0.9700 ?
C37 H37A . 0.9700 ?
C37 H37B . 0.9700 ?
Zn1 N1 . 1.971(3) y
Zn1 N2 . 1.971(3) y
Zn1 O1 . 1.899(2) y
Zn1 O2 . 1.886(2) y
S1 H1 . 1.2000 ?
S2 H2 . 1.2000 ?
S3 H3 . 1.2000 ?
S4 H4 . 1.2000 ?
